data_2312038
loop_
_publ_author_name
'Ranaweera, Samantha A.'
'Donnadieu, Bruno'
'Henry, William P.'
'White, Mark G.'

_publ_section_title
;
 Effects of electron-donating ability of binding sites on coordination
 number: the interactions of a cyclic Schiff base with copper ions.
;
_journal_coeditor_code DG3038
_journal_issue 'Pt 4'
_journal_name_full 'Acta crystallographica. Section C, Structural chemistry'
_journal_page_first 142
_journal_page_last 148
_journal_paper_doi 10.1107/S2053229623002280
_journal_volume 79
_journal_year 2023
_chemical_formula_iupac '[Cu2 (C16 H20 N2 O4) (C5 H5 N1)]'
_chemical_formula_moiety 'C21 H25 Cu2 N3 O4'
_chemical_formula_sum 'C21 H25 Cu2 N3 O4'
_chemical_formula_weight 510.52
_chemical_name_systematic
'[\m-6,11-Dimethyl-7,10-diazahexadeca-5,11-diene-2,4,13,15-tetraolato(4-)-1\k^4^<i>O</i>^2^,<i>O</i>^4^,<i>O</i>^13^,<i>O</i>^15^:2\k^4^<i>N</i>^7^,<i>N</i>^10^,<i>O</i>^4^,<i>O</i>^13^](pyridine-1\k<i>N</i>)dicopper(II)'
_space_group_crystal_system triclinic
_space_group_IT_number 2
_space_group_name_Hall '-P 1'
_space_group_name_H-M_alt 'P -1'
_atom_sites_solution_hydrogens geom
_atom_sites_solution_primary dual
_atom_sites_solution_secondary difmap
_audit_creation_method SHELXL-2019/1
_cell_angle_alpha 106.4510(10)
_cell_angle_beta 103.2710(10)
_cell_angle_gamma 91.4820(10)
_cell_formula_units_Z 2
_cell_length_a 8.0549(5)
_cell_length_b 9.8811(6)
_cell_length_c 13.7189(8)
_cell_measurement_reflns_used 1540
_cell_measurement_temperature 296(2)
_cell_measurement_theta_max 28.497
_cell_measurement_theta_min 1.597
_cell_volume 1014.40(11)
_computing_cell_refinement
;
APEX4 (Bruker, 2021)
;
_computing_data_collection
;
APEX4 (Bruker, 2021)
;
_computing_data_reduction
;
SAINT (Bruker, 2021)
;
_computing_molecular_graphics
;
Mercury (Macrae <i>et al.</i>,  2020) and POV-Ray (Cason, 2004)
;
_computing_publication_material
;
APEX4 (Bruker, 2021)
;
_computing_structure_refinement
;
SHELXTL2018 (Sheldrick, 2015<i>b</i>)
;
_computing_structure_solution
;
SHELXT (Sheldrick, 2015<i>a</i>)
;
_diffrn_ambient_temperature 296(2)
_diffrn_measured_fraction_theta_full 0.998
_diffrn_measured_fraction_theta_max 0.911
_diffrn_measurement_device_type 'Bruker D8 Venture'
_diffrn_measurement_method 'profile data from \q/2\q scans'
_diffrn_radiation_type MoK\a
_diffrn_radiation_wavelength 0.71073
_diffrn_reflns_av_R_equivalents 0.0153
_diffrn_reflns_av_unetI/netI 0.0174
_diffrn_reflns_limit_h_max 10
_diffrn_reflns_limit_h_min -10
_diffrn_reflns_limit_k_max 13
_diffrn_reflns_limit_k_min -13
_diffrn_reflns_limit_l_max 17
_diffrn_reflns_limit_l_min -18
_diffrn_reflns_number 12405
_diffrn_reflns_theta_full 25.242
_diffrn_reflns_theta_max 28.497
_diffrn_reflns_theta_min 1.597
_exptl_absorpt_coefficient_mu 2.131
_exptl_absorpt_correction_T_max 0.848
_exptl_absorpt_correction_T_min 0.567
_exptl_absorpt_correction_type multi-scan
_exptl_absorpt_process_details
;
(SADABS; Krause <i>et al.</i>,  2015)
;
_exptl_crystal_colour colorless
_exptl_crystal_density_diffrn 1.671
_exptl_crystal_description 'prism frag'
_exptl_crystal_F_000 524
_exptl_crystal_size_max 0.300
_exptl_crystal_size_mid 0.080
_exptl_crystal_size_min 0.080
_refine_diff_density_max 0.338
_refine_diff_density_min -0.309
_refine_ls_extinction_method none
_refine_ls_goodness_of_fit_ref 1.045
_refine_ls_hydrogen_treatment constr
_refine_ls_matrix_type full
_refine_ls_number_parameters 275
_refine_ls_number_reflns 4680
_refine_ls_number_restraints 0
_refine_ls_restrained_S_all 1.045
_refine_ls_R_factor_all 0.0233
_refine_ls_R_factor_gt 0.0205
_refine_ls_shift/su_max 0.002
_refine_ls_shift/su_mean 0.000
_refine_ls_structure_factor_coef Fsqd
_refine_ls_weighting_details 'w=1/[\s^2^(Fo^2^)+(0.0266P)^2^+0.5267P] where P=(Fo^2^+2Fc^2^)/3'
_refine_ls_weighting_scheme calc
_refine_ls_wR_factor_gt 0.0540
_refine_ls_wR_factor_ref 0.0554
_reflns_number_gt 4293
_reflns_number_total 4680
_reflns_threshold_expression 'I > 2\s(I)'
_cod_data_source_file dg3038sup1.cif
_cod_data_source_block I
_cod_database_code 2312038
_shelx_space_group_comment
;
The symmetry employed for this shelxl refinement is uniquely defined
by the following loop, which should always be used as a source of
symmetry information in preference to the above space-group names.
They are only intended as comments.
;
_shelx_estimated_absorpt_t_min 0.567
_shelx_estimated_absorpt_t_max 0.848

loop_
_space_group_symop_operation_xyz
'x, y, z'
'-x, -y, -z'

loop_
_atom_site_type_symbol
_atom_site_label
_atom_site_fract_x
_atom_site_fract_y
_atom_site_fract_z
_atom_site_U_iso_or_equiv
_atom_site_adp_type
_atom_site_calc_flag
_atom_site_occupancy
_atom_site_disorder_assembly
_atom_site_disorder_group
Cu Cu1 0.67560(2) 0.69842(2) 0.78376(2) 0.01441(5) Uani d 1 . .
Cu Cu2 0.74398(2) 0.47982(2) 0.59601(2) 0.01529(5) Uani d 1 . .
N N1 0.84460(16) 0.30766(13) 0.57589(10) 0.0174(2) Uani d 1 . .
N N2 0.74679(16) 0.47544(14) 0.45833(10) 0.0187(3) Uani d 1 . .
N N3 0.94332(16) 0.81239(13) 0.84007(10) 0.0180(2) Uani d 1 . .
O O1 0.65027(13) 0.67677(11) 0.91465(8) 0.0181(2) Uani d 1 . .
O O2 0.74876(14) 0.50802(11) 0.74018(8) 0.0174(2) Uani d 1 . .
O O3 0.66075(14) 0.66147(11) 0.63315(8) 0.0183(2) Uani d 1 . .
O O4 0.55647(13) 0.86413(11) 0.78924(8) 0.0188(2) Uani d 1 . .
C C1 0.6968(2) 0.59164(17) 1.06208(12) 0.0215(3) Uani d 1 . .
H H1A 0.798563 0.647035 1.109045 0.032 Uiso calc 1 . .
H H1B 0.688525 0.500378 1.073311 0.032 Uiso calc 1 . .
H H1C 0.598137 0.639346 1.075005 0.032 Uiso calc 1 . .
C C2 0.70478(18) 0.57295(16) 0.94990(11) 0.0171(3) Uani d 1 . .
C C3 0.7684(2) 0.45196(16) 0.89819(12) 0.0191(3) Uani d 1 . .
H H3 0.802498 0.388154 0.935667 0.023 Uiso calc 1 . .
C C4 0.78706(18) 0.41521(15) 0.79329(11) 0.0165(3) Uani d 1 . .
C C5 0.8455(2) 0.28646(16) 0.74729(12) 0.0200(3) Uani d 1 . .
H H13 0.867341 0.225331 0.788305 0.024 Uiso calc 1 . .
C C6 0.87582(19) 0.23728(16) 0.64569(12) 0.0192(3) Uani d 1 . .
C C7 0.8840(2) 0.25573(17) 0.47290(12) 0.0213(3) Uani d 1 . .
H H7A 0.830832 0.159632 0.438267 0.026 Uiso calc 1 . .
H H7B 1.006961 0.253681 0.482675 0.026 Uiso calc 1 . .
C C8 0.8191(2) 0.35063(16) 0.40248(12) 0.0207(3) Uani d 1 . .
H H8A 0.913531 0.381478 0.378369 0.025 Uiso calc 1 . .
H H8B 0.732266 0.295644 0.341362 0.025 Uiso calc 1 . .
C C9 0.68559(19) 0.57112(17) 0.41322(12) 0.0194(3) Uani d 1 . .
C C10 0.6165(2) 0.69437(17) 0.46544(12) 0.0217(3) Uani d 1 . .
H H10 0.569839 0.751143 0.424439 0.026 Uiso calc 1 . .
C C11 0.61003(19) 0.74071(16) 0.57067(12) 0.0180(3) Uani d 1 . .
C C12 0.5485(2) 0.87312(16) 0.61445(12) 0.0207(3) Uani d 1 . .
H H12 0.521759 0.930978 0.571213 0.025 Uiso calc 1 . .
C C13 0.52491(18) 0.92382(16) 0.71465(12) 0.0189(3) Uani d 1 . .
C C14 0.4520(2) 1.06472(18) 0.74577(14) 0.0275(4) Uani d 1 . .
H H14A 0.346067 1.051050 0.764106 0.041 Uiso calc 1 . .
H H14B 0.431660 1.103913 0.688040 0.041 Uiso calc 1 . .
H H14C 0.532032 1.128651 0.804933 0.041 Uiso calc 1 . .
C C15 0.9508(2) 0.09704(18) 0.61936(14) 0.0276(4) Uani d 1 . .
H H15A 0.872528 0.030649 0.560754 0.041 Uiso calc 1 . .
H H15B 0.970034 0.061321 0.678814 0.041 Uiso calc 1 . .
H H15C 1.057625 0.109900 0.601769 0.041 Uiso calc 1 . .
C C16 0.6906(2) 0.55399(18) 0.30118(12) 0.0234(3) Uani d 1 . .
H H16A 0.807382 0.565340 0.297329 0.035 Uiso calc 1 . .
H H16B 0.628017 0.624467 0.276943 0.035 Uiso calc 1 . .
H H16C 0.639422 0.461260 0.257930 0.035 Uiso calc 1 . .
C C17 0.9586(2) 0.95341(16) 0.86038(12) 0.0210(3) Uani d 1 . .
H H17 0.861655 0.997153 0.839373 0.025 Uiso calc 1 . .
C C18 1.1110(2) 1.03733(17) 0.91091(13) 0.0241(3) Uani d 1 . .
H H18 1.115733 1.135193 0.924179 0.029 Uiso calc 1 . .
C C19 1.2563(2) 0.97349(18) 0.94140(14) 0.0276(4) Uani d 1 . .
H H19 1.360332 1.027555 0.976354 0.033 Uiso calc 1 . .
C C20 1.2440(2) 0.82729(19) 0.91890(14) 0.0293(4) Uani d 1 . .
H H20 1.340221 0.780985 0.936801 0.035 Uiso calc 1 . .
C C21 1.0856(2) 0.75152(17) 0.86922(13) 0.0222(3) Uani d 1 . .
H H21 1.077474 0.653523 0.855383 0.027 Uiso calc 1 . .

loop_
_atom_site_aniso_label
_atom_site_aniso_U_11
_atom_site_aniso_U_22
_atom_site_aniso_U_33
_atom_site_aniso_U_12
_atom_site_aniso_U_13
_atom_site_aniso_U_23
Cu1 0.01791(9) 0.01383(9) 0.01186(9) 0.00351(6) 0.00342(7) 0.00444(7)
Cu2 0.01905(10) 0.01593(9) 0.01119(9) 0.00390(7) 0.00379(7) 0.00424(7)
N1 0.0187(6) 0.0174(6) 0.0152(6) 0.0025(5) 0.0048(5) 0.0028(5)
N2 0.0194(6) 0.0221(6) 0.0145(6) 0.0023(5) 0.0045(5) 0.0053(5)
N3 0.0187(6) 0.0194(6) 0.0160(6) 0.0019(5) 0.0045(5) 0.0054(5)
O1 0.0238(5) 0.0165(5) 0.0147(5) 0.0038(4) 0.0054(4) 0.0050(4)
O2 0.0247(5) 0.0153(5) 0.0132(5) 0.0048(4) 0.0048(4) 0.0054(4)
O3 0.0247(5) 0.0178(5) 0.0137(5) 0.0059(4) 0.0042(4) 0.0066(4)
O4 0.0205(5) 0.0195(5) 0.0176(5) 0.0058(4) 0.0048(4) 0.0071(4)
C1 0.0294(8) 0.0216(7) 0.0145(7) 0.0021(6) 0.0066(6) 0.0060(6)
C2 0.0178(7) 0.0186(7) 0.0143(7) -0.0010(5) 0.0026(5) 0.0053(6)
C3 0.0247(7) 0.0186(7) 0.0168(7) 0.0051(6) 0.0054(6) 0.0092(6)
C4 0.0172(7) 0.0166(7) 0.0156(7) 0.0017(5) 0.0023(5) 0.0062(6)
C5 0.0260(8) 0.0183(7) 0.0191(7) 0.0065(6) 0.0076(6) 0.0090(6)
C6 0.0187(7) 0.0172(7) 0.0209(8) 0.0030(5) 0.0047(6) 0.0045(6)
C7 0.0222(7) 0.0247(8) 0.0166(7) 0.0067(6) 0.0065(6) 0.0036(6)
C8 0.0245(8) 0.0210(7) 0.0164(7) 0.0004(6) 0.0082(6) 0.0029(6)
C9 0.0168(7) 0.0267(8) 0.0152(7) -0.0007(6) 0.0029(5) 0.0080(6)
C10 0.0232(8) 0.0272(8) 0.0190(8) 0.0057(6) 0.0054(6) 0.0130(6)
C11 0.0172(7) 0.0212(7) 0.0182(7) 0.0023(5) 0.0031(6) 0.0108(6)
C12 0.0228(7) 0.0219(7) 0.0229(8) 0.0060(6) 0.0070(6) 0.0140(6)
C13 0.0155(7) 0.0188(7) 0.0238(8) 0.0029(5) 0.0047(6) 0.0087(6)
C14 0.0336(9) 0.0244(8) 0.0316(9) 0.0127(7) 0.0136(7) 0.0138(7)
C15 0.0387(10) 0.0242(8) 0.0253(8) 0.0149(7) 0.0146(7) 0.0092(7)
C16 0.0260(8) 0.0297(8) 0.0167(7) 0.0023(6) 0.0063(6) 0.0093(6)
C17 0.0213(7) 0.0206(7) 0.0226(8) 0.0025(6) 0.0040(6) 0.0100(6)
C18 0.0268(8) 0.0201(7) 0.0250(8) -0.0014(6) 0.0049(6) 0.0077(6)
C19 0.0192(8) 0.0296(9) 0.0307(9) -0.0037(6) 0.0029(7) 0.0070(7)
C20 0.0185(8) 0.0324(9) 0.0357(10) 0.0064(6) 0.0037(7) 0.0102(8)
C21 0.0225(8) 0.0186(7) 0.0247(8) 0.0049(6) 0.0060(6) 0.0047(6)

loop_
_atom_type_symbol
_atom_type_description
_atom_type_scat_dispersion_real
_atom_type_scat_dispersion_imag
_atom_type_scat_source
C C 0.0033 0.0016 'International Tables Vol C Tables 4.2.6.8 and 6.1.1.4'
H H 0.0000 0.0000 'International Tables Vol C Tables 4.2.6.8 and 6.1.1.4'
N N 0.0061 0.0033 'International Tables Vol C Tables 4.2.6.8 and 6.1.1.4'
O O 0.0106 0.0060 'International Tables Vol C Tables 4.2.6.8 and 6.1.1.4'
Cu Cu 0.3201 1.2651 'International Tables Vol C Tables 4.2.6.8 and 6.1.1.4'

loop_
_geom_angle_atom_site_label_1
_geom_angle_atom_site_label_2
_geom_angle_atom_site_label_3
_geom_angle_site_symmetry_1
_geom_angle_site_symmetry_3
_geom_angle
_geom_angle_publ_flag
O4 Cu1 O1 . . 96.96(4) ?
O4 Cu1 O2 . . 163.66(5) ?
O1 Cu1 O2 . . 92.26(4) ?
O4 Cu1 O3 . . 91.98(4) ?
O1 Cu1 O3 . . 161.95(5) ?
O2 Cu1 O3 . . 75.68(4) ?
O4 Cu1 N3 . . 96.36(5) ?
O1 Cu1 N3 . . 98.64(5) ?
O2 Cu1 N3 . . 95.55(5) ?
O3 Cu1 N3 . . 95.90(5) ?
O4 Cu1 Cu2 . . 129.40(3) ?
O1 Cu1 Cu2 . . 129.34(3) ?
O2 Cu1 Cu2 . . 37.88(3) ?
O3 Cu1 Cu2 . . 37.87(3) ?
N3 Cu1 Cu2 . . 95.51(3) ?
N1 Cu2 N2 . . 89.11(5) ?
N1 Cu2 O3 . . 172.95(5) ?
N2 Cu2 O3 . . 96.15(5) ?
N1 Cu2 O2 . . 96.14(5) ?
N2 Cu2 O2 . . 173.15(5) ?
O3 Cu2 O2 . . 78.27(4) ?
N1 Cu2 Cu1 . . 134.73(4) ?
N2 Cu2 Cu1 . . 135.12(4) ?
O3 Cu2 Cu1 . . 39.35(3) ?
O2 Cu2 Cu1 . . 39.00(3) ?
C6 N1 C7 . . 122.22(13) ?
C6 N1 Cu2 . . 124.18(10) ?
C7 N1 Cu2 . . 113.59(10) ?
C9 N2 C8 . . 121.97(13) ?
C9 N2 Cu2 . . 124.47(11) ?
C8 N2 Cu2 . . 113.53(10) ?
C17 N3 C21 . . 117.19(13) ?
C17 N3 Cu1 . . 117.85(10) ?
C21 N3 Cu1 . . 124.18(10) ?
C2 O1 Cu1 . . 123.78(9) ?
C4 O2 Cu2 . . 126.53(9) ?
C4 O2 Cu1 . . 130.30(9) ?
Cu2 O2 Cu1 . . 103.12(5) ?
C11 O3 Cu2 . . 126.89(10) ?
C11 O3 Cu1 . . 130.31(10) ?
Cu2 O3 Cu1 . . 102.78(5) ?
C13 O4 Cu1 . . 124.28(10) ?
C2 C1 H1A . . 109.5 ?
C2 C1 H1B . . 109.5 ?
H1A C1 H1B . . 109.5 ?
C2 C1 H1C . . 109.5 ?
H1A C1 H1C . . 109.5 ?
H1B C1 H1C . . 109.5 ?
O1 C2 C3 . . 128.09(13) ?
O1 C2 C1 . . 113.90(13) ?
C3 C2 C1 . . 118.01(13) ?
C2 C3 C4 . . 126.58(14) ?
C2 C3 H3 . . 116.7 ?
C4 C3 H3 . . 116.7 ?
O2 C4 C5 . . 120.43(13) ?
O2 C4 C3 . . 117.93(13) ?
C5 C4 C3 . . 121.63(14) ?
C4 C5 C6 . . 128.09(14) ?
C4 C5 H13 . . 116.0 ?
C6 C5 H13 . . 116.0 ?
N1 C6 C5 . . 123.86(14) ?
N1 C6 C15 . . 119.59(14) ?
C5 C6 C15 . . 116.55(14) ?
N1 C7 C8 . . 111.64(12) ?
N1 C7 H7A . . 109.3 ?
C8 C7 H7A . . 109.3 ?
N1 C7 H7B . . 109.3 ?
C8 C7 H7B . . 109.3 ?
H7A C7 H7B . . 108.0 ?
N2 C8 C7 . . 111.93(12) ?
N2 C8 H8A . . 109.2 ?
C7 C8 H8A . . 109.2 ?
N2 C8 H8B . . 109.2 ?
C7 C8 H8B . . 109.2 ?
H8A C8 H8B . . 107.9 ?
N2 C9 C10 . . 123.47(14) ?
N2 C9 C16 . . 119.63(14) ?
C10 C9 C16 . . 116.89(14) ?
C11 C10 C9 . . 128.15(14) ?
C11 C10 H10 . . 115.9 ?
C9 C10 H10 . . 115.9 ?
O3 C11 C10 . . 120.35(14) ?
O3 C11 C12 . . 117.70(13) ?
C10 C11 C12 . . 121.95(14) ?
C13 C12 C11 . . 126.53(14) ?
C13 C12 H12 . . 116.7 ?
C11 C12 H12 . . 116.7 ?
O4 C13 C12 . . 127.96(14) ?
O4 C13 C14 . . 113.09(13) ?
C12 C13 C14 . . 118.95(14) ?
C13 C14 H14A . . 109.5 ?
C13 C14 H14B . . 109.5 ?
H14A C14 H14B . . 109.5 ?
C13 C14 H14C . . 109.5 ?
H14A C14 H14C . . 109.5 ?
H14B C14 H14C . . 109.5 ?
C6 C15 H15A . . 109.5 ?
C6 C15 H15B . . 109.5 ?
H15A C15 H15B . . 109.5 ?
C6 C15 H15C . . 109.5 ?
H15A C15 H15C . . 109.5 ?
H15B C15 H15C . . 109.5 ?
C9 C16 H16A . . 109.5 ?
C9 C16 H16B . . 109.5 ?
H16A C16 H16B . . 109.5 ?
C9 C16 H16C . . 109.5 ?
H16A C16 H16C . . 109.5 ?
H16B C16 H16C . . 109.5 ?
N3 C17 C18 . . 123.38(15) ?
N3 C17 H17 . . 118.3 ?
C18 C17 H17 . . 118.3 ?
C19 C18 C17 . . 118.85(15) ?
C19 C18 H18 . . 120.6 ?
C17 C18 H18 . . 120.6 ?
C18 C19 C20 . . 118.67(15) ?
C18 C19 H19 . . 120.7 ?
C20 C19 H19 . . 120.7 ?
C21 C20 C19 . . 118.63(15) ?
C21 C20 H20 . . 120.7 ?
C19 C20 H20 . . 120.7 ?
N3 C21 C20 . . 123.25(15) ?
N3 C21 H21 . . 118.4 ?
C20 C21 H21 . . 118.4 ?

loop_
_geom_bond_atom_site_label_1
_geom_bond_atom_site_label_2
_geom_bond_site_symmetry_2
_geom_bond_distance
_geom_bond_publ_flag
Cu1 O4 . 1.9110(10) ?
Cu1 O1 . 1.9223(10) ?
Cu1 O2 . 1.9561(10) ?
Cu1 O3 . 1.9682(10) ?
Cu1 N3 . 2.2654(13) ?
Cu1 Cu2 . 3.0275(3) ?
Cu2 N1 . 1.8801(12) ?
Cu2 N2 . 1.8823(13) ?
Cu2 O3 . 1.9057(10) ?
Cu2 O2 . 1.9088(10) ?
N1 C6 . 1.319(2) ?
N1 C7 . 1.4711(19) ?
N2 C9 . 1.317(2) ?
N2 C8 . 1.4679(19) ?
N3 C17 . 1.3379(19) ?
N3 C21 . 1.3404(19) ?
O1 C2 . 1.2985(18) ?
O2 C4 . 1.3255(17) ?
O3 C11 . 1.3232(17) ?
O4 C13 . 1.2999(18) ?
C1 C2 . 1.514(2) ?
C1 H1A . 0.9600 ?
C1 H1B . 0.9600 ?
C1 H1C . 0.9600 ?
C2 C3 . 1.383(2) ?
C3 C4 . 1.425(2) ?
C3 H3 . 0.9300 ?
C4 C5 . 1.397(2) ?
C5 C6 . 1.420(2) ?
C5 H13 . 0.9300 ?
C6 C15 . 1.508(2) ?
C7 C8 . 1.547(2) ?
C7 H7A . 0.9700 ?
C7 H7B . 0.9700 ?
C8 H8A . 0.9700 ?
C8 H8B . 0.9700 ?
C9 C10 . 1.425(2) ?
C9 C16 . 1.508(2) ?
C10 C11 . 1.399(2) ?
C10 H10 . 0.9300 ?
C11 C12 . 1.429(2) ?
C12 C13 . 1.383(2) ?
C12 H12 . 0.9300 ?
C13 C14 . 1.512(2) ?
C14 H14A . 0.9600 ?
C14 H14B . 0.9600 ?
C14 H14C . 0.9600 ?
C15 H15A . 0.9600 ?
C15 H15B . 0.9600 ?
C15 H15C . 0.9600 ?
C16 H16A . 0.9600 ?
C16 H16B . 0.9600 ?
C16 H16C . 0.9600 ?
C17 C18 . 1.381(2) ?
C17 H17 . 0.9300 ?
C18 C19 . 1.380(2) ?
C18 H18 . 0.9300 ?
C19 C20 . 1.385(2) ?
C19 H19 . 0.9300 ?
C20 C21 . 1.384(2) ?
C20 H20 . 0.9300 ?
C21 H21 . 0.9300 ?

_cod_database_fobs_code 2312038
